data_7054025
loop_
_publ_author_name
'\'Switlicka-Olszewska, Anna'
'Machura, Barbara'
'Mrozi\'nski, Jerzy'
'Kali\'nska, Bo\.zena'
'Kruszynski, Rafa\/l'
'Penkala, Mateusz'

_publ_section_title
;
 Effect of N-donor ancillary ligands on structural and magnetic properties
 of oxalate copper(ii) complexes
;
_journal_issue 4
_journal_name_full 'New Journal of Chemistry'
_journal_page_first 1611
_journal_paper_doi 10.1039/c3nj01541f
_journal_volume 38
_journal_year 2014
_chemical_formula_moiety '2(C18 H16 Cu2 N8 O8), 7(H2 O)'
_chemical_formula_sum 'C36 H46 Cu4 N16 O23'
_chemical_formula_weight 1325.05
_chemical_name_systematic
; 
 ? 
;
_space_group_IT_number 2
_symmetry_cell_setting triclinic
_symmetry_space_group_name_Hall '-P 1'
_symmetry_space_group_name_H-M 'P -1'
_atom_sites_solution_hydrogens difmap
_atom_sites_solution_primary direct
_atom_sites_solution_secondary difmap
_audit_creation_method SHELXL-97
_cell_angle_alpha 87.214(4)
_cell_angle_beta 85.536(5)
_cell_angle_gamma 75.414(5)
_cell_formula_units_Z 1
_cell_length_a 9.1374(6)
_cell_length_b 11.7993(7)
_cell_length_c 12.2790(6)
_cell_measurement_reflns_used 5102
_cell_measurement_temperature 295.0(2)
_cell_measurement_theta_max 29.1275
_cell_measurement_theta_min 3.5629
_cell_volume 1276.73(13)
_computing_cell_refinement 'CrysAlis RED v. 1.163 (UNIL IC & KUMA 2000)'
_computing_data_collection 'CrysAlis CCD v. 1.163 (UNIL IC & KUMA 2000)'
_computing_data_reduction 'CrysAlis RED v. 1.163 (UNIL IC & KUMA 2000)'
_computing_molecular_graphics
;XP in SHELXTL/PC (Sheldrick, 1990b)
 ORTEP-3 W v. 1.062 (Farrugia 1997)
;
_computing_publication_material
;SHELXL-97 (Sheldrick, 1997) and
 PLATON (Spek, 1990)
;
_computing_structure_refinement 'SHELXL-97 (Sheldrick, 1997)'
_computing_structure_solution 'SHELXS-97 (Sheldrick, 1990)'
_diffrn_ambient_temperature 295.0(2)
_diffrn_detector_area_resol_mean 12.8
_diffrn_measured_fraction_theta_full 0.995
_diffrn_measured_fraction_theta_max 0.995
_diffrn_measurement_device_type 'Gemini A Ultra'
_diffrn_measurement_method \w
_diffrn_radiation_monochromator graphite
_diffrn_radiation_source 'fine-focus sealed tube'
_diffrn_radiation_type MoK\a
_diffrn_radiation_wavelength 0.71073
_diffrn_reflns_av_R_equivalents 0.0340
_diffrn_reflns_av_sigmaI/netI 0.0410
_diffrn_reflns_limit_h_max 10
_diffrn_reflns_limit_h_min -10
_diffrn_reflns_limit_k_max 14
_diffrn_reflns_limit_k_min -13
_diffrn_reflns_limit_l_max 14
_diffrn_reflns_limit_l_min -14
_diffrn_reflns_number 13783
_diffrn_reflns_theta_full 25.00
_diffrn_reflns_theta_max 25.05
_diffrn_reflns_theta_min 3.57
_diffrn_standards_decay_% 0.00
_diffrn_standards_interval_time 22.00
_diffrn_standards_number 7
_exptl_absorpt_coefficient_mu 1.741
_exptl_absorpt_correction_T_max 1.00000
_exptl_absorpt_correction_T_min 0.38231
_exptl_absorpt_correction_type empirical
_exptl_absorpt_process_details 'CrysAlis RED, (2005)'
_exptl_crystal_colour blue
_exptl_crystal_density_diffrn 1.723
_exptl_crystal_density_method 'not measured'
_exptl_crystal_description prism
_exptl_crystal_F_000 674
_exptl_crystal_size_max 0.581
_exptl_crystal_size_mid 0.234
_exptl_crystal_size_min 0.233
_refine_diff_density_max 0.529
_refine_diff_density_min -0.597
_refine_diff_density_rms 0.127
_refine_ls_extinction_method none
_refine_ls_goodness_of_fit_ref 1.171
_refine_ls_hydrogen_treatment constr
_refine_ls_matrix_type full
_refine_ls_number_parameters 358
_refine_ls_number_reflns 4504
_refine_ls_number_restraints 0
_refine_ls_restrained_S_all 1.171
_refine_ls_R_factor_all 0.0547
_refine_ls_R_factor_gt 0.0397
_refine_ls_shift/su_max 0.000
_refine_ls_shift/su_mean 0.000
_refine_ls_structure_factor_coef Fsqd
_refine_ls_weighting_details 'w=1/[\s^2^(Fo^2^)+(0.0708P)^2^+1.4194P] where P=(Fo^2^+2Fc^2^)/3'
_refine_ls_weighting_scheme calc
_refine_ls_wR_factor_gt 0.1212
_refine_ls_wR_factor_ref 0.1426
_reflns_number_gt 3829
_reflns_number_total 4504
_reflns_threshold_expression >2sigma(I)
_cod_data_source_file c3nj01541f2.cif
_cod_data_source_block cu61
_cod_original_sg_symbol_H-M P-1
_cod_database_code 7054025

loop_
_symmetry_equiv_pos_as_xyz
'x, y, z'
'-x, -y, -z'

loop_
_atom_site_label
_atom_site_type_symbol
_atom_site_fract_x
_atom_site_fract_y
_atom_site_fract_z
_atom_site_U_iso_or_equiv
_atom_site_adp_type
_atom_site_occupancy
_atom_site_symmetry_multiplicity
_atom_site_calc_flag
_atom_site_refinement_flags
C1 C -0.1375(6) 0.2571(5) 0.6532(5) 0.0553(13) Uani 1 1 d .
C2 C -0.1698(7) 0.1885(5) 0.7392(5) 0.0686(17) Uani 1 1 d .
C3 C -0.0621(7) 0.0857(5) 0.7336(4) 0.0605(15) Uani 1 1 d .
C4 C 0.1631(6) 0.0125(4) 0.6012(4) 0.0485(12) Uani 1 1 d .
C5 C 0.4224(6) 0.0050(4) 0.6612(4) 0.0569(14) Uani 1 1 d .
C6 C 0.5195(7) 0.0750(5) 0.6415(5) 0.0642(15) Uani 1 1 d .
C7 C 0.4421(6) 0.1672(4) 0.5768(4) 0.0523(12) Uani 1 1 d .
C8 C 0.5005(5) 0.3518(4) -0.0635(4) 0.0427(10) Uani 1 1 d .
C9 C 0.5056(6) 0.4250(5) -0.1553(4) 0.0572(13) Uani 1 1 d .
C10 C 0.3921(6) 0.4129(4) -0.2158(4) 0.0485(12) Uani 1 1 d .
C11 C 0.1941(5) 0.2959(4) -0.1861(3) 0.0397(10) Uani 1 1 d .
C12 C -0.0643(6) 0.4128(4) -0.1172(5) 0.0529(14) Uani 1 1 d .
C13 C -0.1400(6) 0.4197(4) -0.0173(5) 0.0580(14) Uani 1 1 d .
C14 C -0.0457(5) 0.3464(4) 0.0517(4) 0.0479(11) Uani 1 1 d .
C15 C 0.2574(5) 0.2878(3) 0.2742(3) 0.0329(9) Uani 1 1 d .
C16 C 0.1833(5) 0.1824(3) 0.2671(3) 0.0333(9) Uani 1 1 d .
C17 C 0.5524(5) 0.0174(3) 0.0407(3) 0.0348(9) Uani 1 1 d .
C18 C -0.0536(5) 0.4916(3) 0.4564(3) 0.0318(9) Uani 1 1 d .
Cu1 Cu 0.12944(6) 0.26326(4) 0.48586(4) 0.03270(18) Uani 1 1 d .
Cu2 Cu 0.29325(6) 0.20945(4) 0.05030(4) 0.03154(18) Uani 1 1 d .
H1 H -0.1946 0.3324 0.6375 0.066 Uiso 1 1 calc R
H2 H -0.2502 0.2082 0.7918 0.082 Uiso 1 1 calc R
H3 H -0.0543 0.0210 0.7812 0.073 Uiso 1 1 calc R
H4A H 0.1736 -0.0619 0.6408 0.058 Uiso 1 1 calc R
H4B H 0.1506 0.0004 0.5253 0.058 Uiso 1 1 calc R
H5 H 0.4395 -0.0640 0.7036 0.068 Uiso 1 1 calc R
H6 H 0.6162 0.0637 0.6659 0.077 Uiso 1 1 calc R
H7 H 0.4798 0.2307 0.5517 0.063 Uiso 1 1 calc R
H8 H 0.5656 0.3422 -0.0073 0.051 Uiso 1 1 calc R
H9 H 0.5724 0.4722 -0.1718 0.069 Uiso 1 1 calc R
H10 H 0.3662 0.4507 -0.2824 0.058 Uiso 1 1 calc R
H11A H 0.1638 0.3253 -0.2583 0.048 Uiso 1 1 calc R
H11B H 0.2205 0.2110 -0.1865 0.048 Uiso 1 1 calc R
H12 H -0.0987 0.4534 -0.1808 0.063 Uiso 1 1 calc R
H13 H -0.2369 0.4653 0.0008 0.070 Uiso 1 1 calc R
H14 H -0.0690 0.3346 0.1258 0.057 Uiso 1 1 calc R
H97A H 0.1969 0.6766 0.6384 0.233 Uiso 1 1 d R
H97B H 0.2541 0.7231 0.7284 0.233 Uiso 1 1 d R
H98A H 0.3109 0.8473 0.8469 0.285 Uiso 1 1 d R
H98B H 0.1607 0.8983 0.8839 0.285 Uiso 1 1 d R
H99A H 0.5670 0.3874 0.4021 0.228 Uiso 1 1 d R
H99B H 0.4112 0.4071 0.4016 0.228 Uiso 1 1 d R
N1 N -0.0134(4) 0.2024(3) 0.5943(3) 0.0423(9) Uani 1 1 d .
N2 N 0.0306(4) 0.0961(3) 0.6459(3) 0.0412(9) Uani 1 1 d .
N3 N 0.3095(5) 0.1538(3) 0.5556(3) 0.0417(9) Uani 1 1 d .
N4 N 0.2977(4) 0.0530(3) 0.6086(3) 0.0395(8) Uani 1 1 d .
N5 N 0.3913(4) 0.2982(3) -0.0667(3) 0.0340(8) Uani 1 1 d .
N6 N 0.3245(4) 0.3360(3) -0.1613(3) 0.0358(8) Uani 1 1 d .
N7 N 0.0826(4) 0.2948(3) -0.0018(3) 0.0376(8) Uani 1 1 d .
N8 N 0.0698(4) 0.3362(3) -0.1063(3) 0.0377(8) Uani 1 1 d .
O1 O 0.2609(4) 0.3223(3) 0.3696(2) 0.0457(8) Uani 1 1 d .
O2 O 0.1205(4) 0.1491(3) 0.3512(2) 0.0435(7) Uani 1 1 d .
O3 O 0.3060(4) 0.3285(3) 0.1888(2) 0.0411(7) Uani 1 1 d .
O4 O 0.1922(4) 0.1392(2) 0.1745(2) 0.0437(8) Uani 1 1 d .
O5 O -0.1406(4) 0.5795(3) 0.4183(2) 0.0437(8) Uani 1 1 d .
O6 O -0.0471(4) 0.3878(3) 0.4333(3) 0.0492(8) Uani 1 1 d .
O7 O 0.5015(4) 0.1137(2) 0.0869(2) 0.0448(8) Uani 1 1 d .
O8 O 0.6764(4) -0.0513(3) 0.0545(3) 0.0508(9) Uani 1 1 d .
O96 O 0.0000 0.0000 0.0000 0.173(5) Uani 1 2 d S
O97 O 0.2636(8) 0.7143(6) 0.6598(7) 0.155(3) Uani 1 1 d .
O98 O 0.2205(11) 0.8408(8) 0.8449(7) 0.190(4) Uani 1 1 d .
O99 O 0.4823(8) 0.4368(7) 0.4174(5) 0.152(3) Uani 1 1 d .

loop_
_atom_site_aniso_label
_atom_site_aniso_U_11
_atom_site_aniso_U_22
_atom_site_aniso_U_33
_atom_site_aniso_U_23
_atom_site_aniso_U_13
_atom_site_aniso_U_12
C1 0.041(3) 0.052(3) 0.071(3) -0.011(3) 0.014(2) -0.014(2)
C2 0.069(4) 0.066(4) 0.076(4) -0.019(3) 0.033(3) -0.034(3)
C3 0.082(4) 0.061(3) 0.050(3) 0.004(2) 0.004(3) -0.043(3)
C4 0.056(3) 0.031(2) 0.057(3) 0.001(2) -0.007(2) -0.008(2)
C5 0.062(4) 0.045(3) 0.054(3) 0.010(2) -0.016(3) 0.006(2)
C6 0.049(3) 0.070(4) 0.068(4) -0.004(3) -0.021(3) 0.001(3)
C7 0.049(3) 0.051(3) 0.055(3) -0.006(2) -0.003(2) -0.008(2)
C8 0.031(2) 0.052(3) 0.044(3) -0.001(2) -0.0028(19) -0.009(2)
C9 0.056(3) 0.058(3) 0.058(3) 0.004(2) 0.003(3) -0.020(3)
C10 0.053(3) 0.052(3) 0.037(2) 0.010(2) 0.003(2) -0.010(2)
C11 0.051(3) 0.041(2) 0.027(2) 0.0007(17) -0.0129(19) -0.0091(19)
C12 0.051(3) 0.034(2) 0.074(4) -0.001(2) -0.034(3) -0.003(2)
C13 0.028(2) 0.053(3) 0.092(4) -0.024(3) -0.005(3) -0.003(2)
C14 0.043(3) 0.047(3) 0.054(3) -0.009(2) 0.007(2) -0.014(2)
C15 0.038(2) 0.031(2) 0.028(2) -0.0019(16) -0.0053(17) -0.0037(17)
C16 0.044(2) 0.028(2) 0.025(2) 0.0024(16) -0.0058(18) -0.0027(17)
C17 0.040(2) 0.032(2) 0.030(2) 0.0034(16) -0.0063(18) -0.0046(18)
C18 0.039(2) 0.032(2) 0.0235(18) 0.0050(16) -0.0039(17) -0.0085(17)
Cu1 0.0410(3) 0.0275(3) 0.0278(3) 0.0013(2) -0.0056(2) -0.0045(2)
Cu2 0.0413(3) 0.0265(3) 0.0236(3) 0.00089(19) -0.0043(2) -0.0021(2)
N1 0.038(2) 0.038(2) 0.047(2) 0.0021(16) 0.0005(17) -0.0041(16)
N2 0.047(2) 0.0352(19) 0.043(2) 0.0052(16) -0.0012(18) -0.0143(16)
N3 0.059(3) 0.0305(19) 0.0324(19) 0.0028(14) -0.0061(17) -0.0041(16)
N4 0.041(2) 0.0318(18) 0.042(2) 0.0054(15) -0.0031(16) -0.0037(15)
N5 0.0351(19) 0.0351(18) 0.0264(17) 0.0029(14) -0.0060(14) 0.0018(15)
N6 0.041(2) 0.0397(19) 0.0238(16) 0.0036(14) -0.0043(14) -0.0043(15)
N7 0.038(2) 0.0372(19) 0.0349(19) 0.0016(15) 0.0004(15) -0.0063(15)
N8 0.037(2) 0.0357(18) 0.040(2) 0.0000(15) -0.0152(16) -0.0046(15)
O1 0.060(2) 0.0493(18) 0.0332(16) -0.0086(14) -0.0039(14) -0.0229(16)
O2 0.062(2) 0.0384(16) 0.0301(16) 0.0004(12) 0.0013(14) -0.0143(14)
O3 0.0518(19) 0.0373(16) 0.0365(17) 0.0003(13) 0.0004(14) -0.0165(14)
O4 0.074(2) 0.0356(16) 0.0261(15) -0.0033(12) -0.0013(14) -0.0220(15)
O5 0.053(2) 0.0393(16) 0.0333(16) 0.0077(13) -0.0146(14) 0.0009(14)
O6 0.064(2) 0.0323(16) 0.0515(19) -0.0062(14) -0.0212(16) -0.0058(14)
O7 0.063(2) 0.0298(15) 0.0363(16) -0.0067(12) -0.0161(15) 0.0039(14)
O8 0.061(2) 0.0359(16) 0.0490(19) -0.0048(14) -0.0215(16) 0.0070(15)
O96 0.209(13) 0.227(12) 0.118(8) 0.019(8) -0.020(8) -0.121(11)
O97 0.120(5) 0.137(5) 0.229(8) -0.020(5) -0.082(6) -0.044(4)
O98 0.204(9) 0.264(10) 0.174(7) 0.045(7) -0.070(6) -0.184(8)
O99 0.170(7) 0.213(7) 0.125(5) -0.044(5) 0.024(5) -0.146(6)

loop_
_atom_type_symbol
_atom_type_description
_atom_type_scat_dispersion_real
_atom_type_scat_dispersion_imag
_atom_type_scat_source
C C 0.0033 0.0016 'International Tables Vol C Tables 4.2.6.8 and 6.1.1.4'
H H 0.0000 0.0000 'International Tables Vol C Tables 4.2.6.8 and 6.1.1.4'
Cu Cu 0.3201 1.2651 'International Tables Vol C Tables 4.2.6.8 and 6.1.1.4'
N N 0.0061 0.0033 'International Tables Vol C Tables 4.2.6.8 and 6.1.1.4'
O O 0.0106 0.0060 'International Tables Vol C Tables 4.2.6.8 and 6.1.1.4'

loop_
_geom_angle_atom_site_label_1
_geom_angle_atom_site_label_2
_geom_angle_atom_site_label_3
_geom_angle
_geom_angle_site_symmetry_1
_geom_angle_site_symmetry_3
O1 Cu1 O6 87.68(15) . .
O1 Cu1 N1 175.70(13) . .
O6 Cu1 N1 89.78(15) . .
O1 Cu1 N3 93.27(15) . .
O6 Cu1 N3 171.77(13) . .
N1 Cu1 N3 89.74(16) . .
O1 Cu1 O2 79.63(12) . .
O6 Cu1 O2 91.66(12) . .
N1 Cu1 O2 96.98(14) . .
N3 Cu1 O2 96.56(13) . .
O1 Cu1 O5 85.94(12) . 2_566
O6 Cu1 O5 77.89(11) . 2_566
N1 Cu1 O5 96.92(14) . 2_566
N3 Cu1 O5 94.01(12) . 2_566
O2 Cu1 O5 162.54(11) . 2_566
O4 Cu2 N5 173.45(12) . .
O4 Cu2 O7 92.54(14) . .
N5 Cu2 O7 89.41(13) . .
O4 Cu2 N7 89.27(14) . .
N5 Cu2 N7 89.49(14) . .
O7 Cu2 N7 173.48(12) . .
O4 Cu2 O8 93.26(13) . 2_655
N5 Cu2 O8 93.26(13) . 2_655
O7 Cu2 O8 78.25(11) . 2_655
N7 Cu2 O8 95.41(13) . 2_655
O4 Cu2 O3 78.55(11) . .
N5 Cu2 O3 95.31(12) . .
O7 Cu2 O3 87.13(11) . .
N7 Cu2 O3 99.37(13) . .
O8 Cu2 O3 162.96(11) 2_655 .
C1 N1 N2 104.1(4) . .
C1 N1 Cu1 131.8(3) . .
N2 N1 Cu1 121.4(3) . .
C3 N2 N1 111.7(4) . .
C3 N2 C4 129.7(4) . .
N1 N2 C4 118.6(4) . .
C7 N3 N4 105.3(4) . .
C7 N3 Cu1 132.1(3) . .
N4 N3 Cu1 121.6(3) . .
C5 N4 N3 110.8(4) . .
C5 N4 C4 129.9(4) . .
N3 N4 C4 119.3(4) . .
C8 N5 N6 105.8(4) . .
C8 N5 Cu2 131.3(3) . .
N6 N5 Cu2 121.3(3) . .
C10 N6 N5 110.6(4) . .
C10 N6 C11 130.2(4) . .
N5 N6 C11 119.0(3) . .
C14 N7 N8 105.7(4) . .
C14 N7 Cu2 132.2(3) . .
N8 N7 Cu2 119.8(3) . .
C12 N8 N7 110.8(4) . .
C12 N8 C11 130.1(4) . .
N7 N8 C11 119.1(3) . .
N1 C1 C2 111.2(5) . .
N1 C1 H1 124.4 . .
C2 C1 H1 124.4 . .
C3 C2 C1 106.7(5) . .
C3 C2 H2 126.6 . .
C1 C2 H2 126.6 . .
N2 C3 C2 106.3(5) . .
N2 C3 H3 126.9 . .
C2 C3 H3 126.9 . .
N4 C4 N2 111.1(4) . .
N4 C4 H4A 109.4 . .
N2 C4 H4A 109.4 . .
N4 C4 H4B 109.4 . .
N2 C4 H4B 109.4 . .
H4A C4 H4B 108.0 . .
N4 C5 C6 107.7(5) . .
N4 C5 H5 126.1 . .
C6 C5 H5 126.1 . .
C5 C6 C7 104.5(5) . .
C5 C6 H6 127.7 . .
C7 C6 H6 127.7 . .
N3 C7 C6 111.6(5) . .
N3 C7 H7 124.2 . .
C6 C7 H7 124.2 . .
N5 C8 C9 110.9(4) . .
N5 C8 H8 124.6 . .
C9 C8 H8 124.6 . .
C10 C9 C8 105.4(5) . .
C10 C9 H9 127.3 . .
C8 C9 H9 127.3 . .
N6 C10 C9 107.2(4) . .
N6 C10 H10 126.4 . .
C9 C10 H10 126.4 . .
N8 C11 N6 110.5(3) . .
N8 C11 H11A 109.6 . .
N6 C11 H11A 109.6 . .
N8 C11 H11B 109.6 . .
N6 C11 H11B 109.6 . .
H11A C11 H11B 108.1 . .
N8 C12 C13 106.6(4) . .
N8 C12 H12 126.7 . .
C13 C12 H12 126.7 . .
C12 C13 C14 106.6(4) . .
C12 C13 H13 126.7 . .
C14 C13 H13 126.7 . .
N7 C14 C13 110.4(5) . .
N7 C14 H14 124.8 . .
C13 C14 H14 124.8 . .
O3 C15 O1 126.5(4) . .
O3 C15 C16 118.3(3) . .
O1 C15 C16 115.2(4) . .
O2 C16 O4 125.4(4) . .
O2 C16 C15 118.4(3) . .
O4 C16 C15 116.2(4) . .
O8 C17 O7 125.5(4) . .
O8 C17 C17 117.9(4) . 2_655
O7 C17 C17 116.6(4) . 2_655
O5 C18 O6 125.3(4) . .
O5 C18 C18 118.3(4) . 2_566
O6 C18 C18 116.4(4) . 2_566
C16 O4 Cu2 118.4(3) . .
C15 O3 Cu2 108.0(2) . .
C16 O2 Cu1 109.2(3) . .
C15 O1 Cu1 115.8(3) . .
C17 O7 Cu2 117.5(3) . .
C18 O6 Cu1 116.8(3) . .
C17 O8 Cu2 109.8(3) . 2_655
C18 O5 Cu1 108.5(2) . 2_566
H97A O97 H97B 111.4 . .
H98A O98 H98B 107.2 . .
H99A O99 H99B 108.3 . .

loop_
_geom_bond_atom_site_label_1
_geom_bond_atom_site_label_2
_geom_bond_distance
_geom_bond_site_symmetry_2
Cu1 O1 2.006(3) .
Cu1 O6 2.014(3) .
Cu1 N1 2.025(4) .
Cu1 N3 2.037(4) .
Cu1 O2 2.202(3) .
Cu1 O5 2.273(3) 2_566
Cu2 O4 1.977(3) .
Cu2 N5 2.023(4) .
Cu2 O7 2.025(3) .
Cu2 N7 2.069(4) .
Cu2 O8 2.265(3) 2_655
Cu2 O3 2.285(3) .
N1 C1 1.332(6) .
N1 N2 1.359(5) .
N2 C3 1.338(7) .
N2 C4 1.444(6) .
N3 C7 1.308(7) .
N3 N4 1.352(5) .
N4 C5 1.338(6) .
N4 C4 1.438(6) .
N5 C8 1.313(6) .
N5 N6 1.357(4) .
N6 C10 1.347(6) .
N6 C11 1.446(6) .
N7 C14 1.318(6) .
N7 N8 1.353(5) .
N8 C12 1.338(6) .
N8 C11 1.442(6) .
C1 C2 1.359(8) .
C1 H1 0.9300 .
C2 C3 1.356(8) .
C2 H2 0.9300 .
C3 H3 0.9300 .
C4 H4A 0.9700 .
C4 H4B 0.9700 .
C5 C6 1.358(9) .
C5 H5 0.9300 .
C6 C7 1.390(7) .
C6 H6 0.9300 .
C7 H7 0.9300 .
C8 C9 1.391(7) .
C8 H8 0.9300 .
C9 C10 1.361(7) .
C9 H9 0.9300 .
C10 H10 0.9300 .
C11 H11A 0.9700 .
C11 H11B 0.9700 .
C12 C13 1.355(8) .
C12 H12 0.9300 .
C13 C14 1.369(7) .
C13 H13 0.9300 .
C14 H14 0.9300 .
C15 O3 1.230(5) .
C15 O1 1.264(5) .
C15 C16 1.567(6) .
C16 O2 1.238(5) .
C16 O4 1.258(5) .
C17 O8 1.234(5) .
C17 O7 1.259(5) .
C17 C17 1.572(8) 2_655
C18 O5 1.234(5) .
C18 O6 1.256(5) .
C18 C18 1.558(8) 2_566
O8 Cu2 2.265(3) 2_655
O5 Cu1 2.273(3) 2_566
O97 H97A 0.9006 .
O97 H97B 0.8487 .
O98 H98A 0.8512 .
O98 H98B 0.8902 .
O99 H99A 0.8575 .
O99 H99B 0.8500 .

loop_
_geom_hbond_atom_site_label_D
_geom_hbond_atom_site_label_H
_geom_hbond_atom_site_label_A
_geom_hbond_distance_DH
_geom_hbond_distance_HA
_geom_hbond_distance_DA
_geom_hbond_angle_DHA
_geom_hbond_site_symmetry_A
O97 H97A O6 0.90 2.00 2.891(7) 169.6 2_566
O97 H97B O98 0.85 1.99 2.728(12) 144.1 .
O98 H98B O96 0.89 2.14 3.010(11) 165.3 1_566
O99 H99B O1 0.85 1.96 2.811(6) 173.9 .
C3 H3 O4 0.93 2.54 3.289(6) 137.9 2_556
C4 H4A O97 0.97 2.56 3.460(8) 153.5 1_545
